data_4305741
loop_
_publ_author_name
'Sudip Kumar Ghosh'
'Ranjan Patra'
'Sankar Prasad Rath'

_publ_contact_author_address
;Department of Chemistry
Indian Institute of Technology Kanpur
Kanpur-208016
INDIA
;
_publ_contact_author_email sprath@iitk.ac.in
_publ_contact_author_fax 91-512-2597436
_publ_contact_author_name 'Sankar Prasad Rath'
_publ_contact_author_phone 91-512-2597251
_publ_section_title
;
Axial Ligand Coordination in Sterically Strained Vanadyl Porphyrins:
Synthesis, Structure, and Properties
;
_journal_name_full 'Inorganic Chemistry'
_journal_page_first 9848
_journal_page_last 9856
_journal_paper_doi 10.1021/ic800714w
_journal_volume 47
_journal_year 2008
_chemical_formula_moiety 'C41 H45 N9 O9 V'
_chemical_formula_sum 'C41 H45 N9 O9 V'
_chemical_formula_weight 858.80
_chemical_name_common VO(tn-OEP)(py)
_chemical_name_systematic
; 
 ? 
;
_space_group_IT_number 62
_symmetry_cell_setting orthorhombic
_symmetry_space_group_name_Hall '-P 2ac 2n'
_symmetry_space_group_name_H-M 'P n m a'
_atom_sites_solution_hydrogens geom
_atom_sites_solution_primary direct
_atom_sites_solution_secondary difmap
_audit_creation_method SHELXL-97
_cell_angle_alpha 90.00
_cell_angle_beta 90.00
_cell_angle_gamma 90.00
_cell_formula_units_Z 4
_cell_length_a 18.1637(16)
_cell_length_b 22.4499(18)
_cell_length_c 9.7448(8)
_cell_measurement_reflns_used 999
_cell_measurement_temperature 100(2)
_cell_measurement_theta_max 26.8
_cell_measurement_theta_min 2.5
_cell_volume 3973.7(6)
_computing_cell_refinement 'Bruker SAINT'
_computing_data_collection 'Bruker APEX'
_computing_data_reduction 'Bruker SAINT'
_computing_molecular_graphics 'SHELXL 5.1, XP (Sheldrick, 1994)'
_computing_publication_material SHELXS-97
_computing_structure_refinement 'SHELXL-97 (Sheldrick, 2008)'
_computing_structure_solution 'SHELXS-97 (Sheldrick, 2008)'
_diffrn_ambient_temperature 100(2)
_diffrn_measured_fraction_theta_full 0.998
_diffrn_measured_fraction_theta_max 0.998
_diffrn_measurement_device_type 'Bruker SMART APEX'
_diffrn_measurement_method \w
_diffrn_radiation_monochromator graphite
_diffrn_radiation_source 'fine-focus sealed tube'
_diffrn_radiation_type MoK\a
_diffrn_radiation_wavelength 0.71073
_diffrn_reflns_av_R_equivalents 0.0591
_diffrn_reflns_av_sigmaI/netI 0.0388
_diffrn_reflns_limit_h_max 17
_diffrn_reflns_limit_h_min -22
_diffrn_reflns_limit_k_max 24
_diffrn_reflns_limit_k_min -27
_diffrn_reflns_limit_l_max 11
_diffrn_reflns_limit_l_min -11
_diffrn_reflns_number 20935
_diffrn_reflns_theta_full 25.75
_diffrn_reflns_theta_max 25.75
_diffrn_reflns_theta_min 2.24
_diffrn_standards_number 0
_exptl_absorpt_coefficient_mu 0.319
_exptl_absorpt_correction_T_max 0.93
_exptl_absorpt_correction_T_min 0.86
_exptl_absorpt_correction_type multi-scan
_exptl_absorpt_process_details 'SADABS 2.05 (Sheldrick, 2002)'
_exptl_crystal_colour Purple
_exptl_crystal_density_diffrn 1.436
_exptl_crystal_density_method 'not measured'
_exptl_crystal_description Block
_exptl_crystal_F_000 1796
_exptl_crystal_size_max 0.50
_exptl_crystal_size_mid 0.38
_exptl_crystal_size_min 0.23
_refine_diff_density_max 0.567
_refine_diff_density_min -0.548
_refine_diff_density_rms 0.074
_refine_ls_extinction_method none
_refine_ls_goodness_of_fit_ref 1.067
_refine_ls_hydrogen_treatment constr
_refine_ls_matrix_type full
_refine_ls_number_parameters 293
_refine_ls_number_reflns 3897
_refine_ls_number_restraints 0
_refine_ls_restrained_S_all 1.067
_refine_ls_R_factor_all 0.0723
_refine_ls_R_factor_gt 0.0609
_refine_ls_shift/su_max 0.000
_refine_ls_shift/su_mean 0.000
_refine_ls_structure_factor_coef Fsqd
_refine_ls_weighting_details 'calc w=1/[\s^2^(Fo^2^)+(0.0833P)^2^+4.2287P] where P=(Fo^2^+2Fc^2^)/3'
_refine_ls_weighting_scheme calc
_refine_ls_wR_factor_gt 0.1542
_refine_ls_wR_factor_ref 0.1651
_reflns_number_gt 3228
_reflns_number_total 3897
_reflns_threshold_expression >2sigma(I)
_cod_data_source_file ic800714w_si_002.cif
_cod_data_source_block VOOEPpy
_cod_depositor_comments
;
The following automatic conversions were performed:
'_symmetry_cell_setting' value 'Orthorhombic' changed to 'orthorhombic'
according to '/home/saulius/struct/CIF-dictionaries/cif_core.dic'
dictionary named 'cif_core.dic' version 2.4.1 from 2010-06-29.

Automatic conversion script
Id: cif_fix_enum 1527 2010-12-29 10:47:43Z saulius 
;
_cod_database_code 4305741

loop_
_symmetry_equiv_pos_as_xyz
'x, y, z'
'-x+1/2, -y, z+1/2'
'x+1/2, -y+1/2, -z+1/2'
'-x, y+1/2, -z'
'-x, -y, -z'
'x-1/2, y, -z-1/2'
'-x-1/2, y-1/2, z-1/2'
'x, -y-1/2, z'

loop_
_atom_site_label
_atom_site_type_symbol
_atom_site_fract_x
_atom_site_fract_y
_atom_site_fract_z
_atom_site_U_iso_or_equiv
_atom_site_adp_type
_atom_site_occupancy
_atom_site_symmetry_multiplicity
_atom_site_calc_flag
_atom_site_refinement_flags
_atom_site_disorder_assembly
_atom_site_disorder_group
V1 V 0.40826(3) 0.7500 0.61102(6) 0.0208(2) Uani 1 2 d S . .
O1 O 0.34361(14) 0.7500 0.7225(3) 0.0264(6) Uani 1 2 d S . .
O2 O 0.32616(19) 0.56199(15) 0.2675(4) 0.0971(13) Uani 1 1 d . . .
O3 O 0.22354(15) 0.60182(13) 0.3306(3) 0.0719(9) Uani 1 1 d . . .
O4 O 0.53461(13) 0.60180(11) 0.9806(2) 0.0514(6) Uani 1 1 d . . .
O5 O 0.58599(12) 0.56185(10) 0.8021(3) 0.0485(6) Uani 1 1 d . . .
N1 N 0.49840(16) 0.7500 0.7393(3) 0.0215(6) Uani 1 2 d S . .
N2 N 0.34750(17) 0.7500 0.4307(3) 0.0260(7) Uani 1 2 d S . .
N3 N 0.41843(11) 0.65794(9) 0.5936(2) 0.0227(5) Uani 1 1 d . A .
N4 N 0.29056(19) 0.59920(14) 0.3295(4) 0.0628(9) Uani 1 1 d . . .
N5 N 0.54600(14) 0.59849(11) 0.8577(3) 0.0374(6) Uani 1 1 d . . .
N6 N 0.50822(17) 0.7500 0.4358(3) 0.0250(7) Uani 1 2 d S . .
C1 C 0.53700(14) 0.70115(11) 0.7826(3) 0.0241(6) Uani 1 1 d . . .
C2 C 0.60653(14) 0.71973(13) 0.8443(3) 0.0278(6) Uani 1 1 d . . .
C3 C 0.30523(16) 0.71982(15) 0.2184(3) 0.0409(8) Uani 1 1 d . . .
C4 C 0.32983(15) 0.70101(13) 0.3533(3) 0.0325(6) Uani 1 1 d . . .
C5 C 0.33276(17) 0.64396(14) 0.4077(3) 0.0385(7) Uani 1 1 d . . .
C6 C 0.36886(15) 0.62299(12) 0.5244(3) 0.0334(7) Uani 1 1 d . A .
C7 C 0.36539(19) 0.56433(14) 0.5886(4) 0.0490(9) Uani 1 1 d . . .
C8 C 0.41745(16) 0.56306(12) 0.6865(4) 0.0367(7) Uani 1 1 d . A .
C9 C 0.45125(14) 0.62201(11) 0.6896(3) 0.0259(6) Uani 1 1 d . . .
C10 C 0.50918(14) 0.64334(11) 0.7694(3) 0.0266(6) Uani 1 1 d . A .
C11 C 0.67134(16) 0.68049(14) 0.8779(3) 0.0350(7) Uani 1 1 d . . .
H11A H 0.6545 0.6461 0.9332 0.042 Uiso 1 1 calc R . .
H11B H 0.7073 0.7032 0.9335 0.042 Uiso 1 1 calc R . .
C12 C 0.70869(16) 0.65802(14) 0.7476(3) 0.0374(7) Uani 1 1 d . . .
H12A H 0.7492 0.6312 0.7722 0.056 Uiso 1 1 calc R . .
H12B H 0.7281 0.6919 0.6956 0.056 Uiso 1 1 calc R . .
H12C H 0.6728 0.6365 0.6913 0.056 Uiso 1 1 calc R . .
C13 C 0.2913(2) 0.6804(2) 0.0949(4) 0.0640(12) Uani 1 1 d . . .
H13A H 0.2620 0.7027 0.0265 0.077 Uiso 1 1 calc R . .
H13B H 0.2623 0.6452 0.1238 0.077 Uiso 1 1 calc R . .
C14 C 0.3633(3) 0.6593(3) 0.0281(4) 0.0857(16) Uani 1 1 d . . .
H14A H 0.3519 0.6343 -0.0515 0.129 Uiso 1 1 calc R . .
H14B H 0.3919 0.6363 0.0947 0.129 Uiso 1 1 calc R . .
H14C H 0.3919 0.6940 -0.0017 0.129 Uiso 1 1 calc R . .
C15 C 0.3010(3) 0.5199(2) 0.5851(6) 0.0392(12) Uani 0.60 1 d P A 1
H15A H 0.2878 0.5090 0.6804 0.047 Uiso 0.60 1 calc PR A 1
H15B H 0.2577 0.5395 0.5430 0.047 Uiso 0.60 1 calc PR A 1
C16 C 0.3189(4) 0.4630(2) 0.5045(7) 0.0579(18) Uani 0.60 1 d P A 1
H16A H 0.2750 0.4377 0.5000 0.087 Uiso 0.60 1 calc PR A 1
H16B H 0.3587 0.4414 0.5507 0.087 Uiso 0.60 1 calc PR A 1
H16C H 0.3344 0.4736 0.4113 0.087 Uiso 0.60 1 calc PR A 1
C15A C 0.3259(5) 0.5094(4) 0.5134(11) 0.048(2) Uiso 0.40 1 d P A 2
H15C H 0.3327 0.5117 0.4128 0.057 Uiso 0.40 1 calc PR A 2
H15D H 0.3459 0.4710 0.5467 0.057 Uiso 0.40 1 calc PR A 2
C16A C 0.2468(6) 0.5156(5) 0.5504(12) 0.067(3) Uiso 0.40 1 d P A 2
H16D H 0.2197 0.4806 0.5178 0.101 Uiso 0.40 1 calc PR A 2
H16E H 0.2267 0.5515 0.5075 0.101 Uiso 0.40 1 calc PR A 2
H16F H 0.2420 0.5186 0.6503 0.101 Uiso 0.40 1 calc PR A 2
C17 C 0.43271(19) 0.50919(13) 0.7753(4) 0.0459(8) Uani 1 1 d . . .
H17A H 0.3857 0.4892 0.7976 0.055 Uiso 1 1 calc R A .
H17B H 0.4556 0.5223 0.8625 0.055 Uiso 1 1 calc R . .
C18 C 0.4846(2) 0.46439(16) 0.7023(4) 0.0612(11) Uani 1 1 d . A .
H18A H 0.4937 0.4303 0.7628 0.092 Uiso 1 1 calc R . .
H18B H 0.5314 0.4840 0.6808 0.092 Uiso 1 1 calc R . .
H18C H 0.4615 0.4506 0.6172 0.092 Uiso 1 1 calc R . .
C19 C 0.5354(3) 0.70114(15) 0.3829(5) 0.0752(16) Uani 1 1 d . . .
H19A H 0.5182 0.6642 0.4183 0.090 Uiso 1 1 calc R . .
C20 C 0.5867(3) 0.69935(17) 0.2799(5) 0.0823(17) Uani 1 1 d . . .
H20A H 0.6038 0.6621 0.2465 0.099 Uiso 1 1 calc R . .
C21 C 0.6128(2) 0.7500 0.2266(4) 0.0389(10) Uani 1 2 d S . .
H21A H 0.6481 0.7500 0.1545 0.047 Uiso 1 2 calc SR . .

loop_
_atom_site_aniso_label
_atom_site_aniso_U_11
_atom_site_aniso_U_22
_atom_site_aniso_U_33
_atom_site_aniso_U_23
_atom_site_aniso_U_13
_atom_site_aniso_U_12
V1 0.0184(3) 0.0198(3) 0.0240(3) 0.000 0.0012(2) 0.000
O1 0.0230(13) 0.0260(13) 0.0302(14) 0.000 0.0024(11) 0.000
O2 0.081(2) 0.078(2) 0.132(3) -0.067(2) -0.041(2) 0.0243(17)
O3 0.0499(16) 0.0680(18) 0.098(2) -0.0252(16) -0.0269(16) -0.0084(14)
O4 0.0528(14) 0.0575(15) 0.0438(14) 0.0208(11) 0.0003(11) 0.0083(12)
O5 0.0398(13) 0.0338(12) 0.0718(17) 0.0084(11) 0.0070(12) 0.0116(10)
N1 0.0214(15) 0.0195(14) 0.0236(15) 0.000 0.0018(12) 0.000
N2 0.0215(16) 0.0299(17) 0.0268(16) 0.000 -0.0013(13) 0.000
N3 0.0207(11) 0.0201(11) 0.0274(11) -0.0016(9) 0.0021(8) -0.0012(8)
N4 0.056(2) 0.0504(19) 0.082(2) -0.0289(17) -0.0243(18) 0.0063(15)
N5 0.0302(13) 0.0331(14) 0.0488(16) 0.0106(12) 0.0029(12) 0.0027(11)
N6 0.0241(16) 0.0254(16) 0.0256(16) 0.000 -0.0005(13) 0.000
C1 0.0202(12) 0.0283(13) 0.0238(13) 0.0016(10) 0.0019(10) 0.0020(10)
C2 0.0229(13) 0.0378(14) 0.0227(13) 0.0010(11) -0.0001(10) 0.0017(11)
C3 0.0238(14) 0.071(2) 0.0283(15) -0.0097(14) -0.0014(12) 0.0046(14)
C4 0.0209(13) 0.0432(17) 0.0335(15) -0.0105(13) -0.0012(11) 0.0030(12)
C5 0.0317(16) 0.0368(17) 0.0469(18) -0.0170(14) -0.0076(13) -0.0002(13)
C6 0.0279(14) 0.0251(14) 0.0473(18) -0.0065(12) -0.0018(13) -0.0029(11)
C7 0.0439(19) 0.0252(16) 0.078(3) -0.0023(15) -0.0087(18) -0.0092(14)
C8 0.0325(16) 0.0213(14) 0.056(2) 0.0032(13) 0.0117(14) -0.0010(11)
C9 0.0215(13) 0.0232(13) 0.0331(14) 0.0004(11) 0.0084(11) 0.0020(10)
C10 0.0264(13) 0.0250(13) 0.0285(14) 0.0060(11) 0.0048(11) 0.0056(11)
C11 0.0267(15) 0.0428(17) 0.0356(16) 0.0025(13) -0.0075(12) 0.0051(13)
C12 0.0264(15) 0.0414(17) 0.0443(17) -0.0037(14) -0.0001(13) 0.0038(13)
C13 0.052(2) 0.105(3) 0.0360(19) -0.028(2) -0.0129(16) 0.022(2)
C14 0.075(3) 0.136(5) 0.046(2) -0.033(3) 0.006(2) 0.033(3)
C15 0.043(3) 0.035(3) 0.040(3) -0.009(2) 0.010(3) -0.022(2)
C16 0.086(5) 0.026(3) 0.061(4) -0.017(3) 0.024(3) -0.026(3)
C17 0.0435(18) 0.0273(15) 0.067(2) 0.0154(15) 0.0115(16) -0.0014(13)
C18 0.071(3) 0.0361(19) 0.076(3) 0.0127(18) 0.008(2) 0.0114(18)
C19 0.098(3) 0.0260(17) 0.102(3) 0.0017(19) 0.073(3) 0.0008(19)
C20 0.100(4) 0.040(2) 0.107(4) -0.007(2) 0.076(3) 0.006(2)
C21 0.030(2) 0.053(3) 0.033(2) 0.000 0.0123(18) 0.000

loop_
_atom_type_symbol
_atom_type_description
_atom_type_scat_dispersion_real
_atom_type_scat_dispersion_imag
_atom_type_scat_source
C C 0.0033 0.0016 'International Tables Vol C Tables 4.2.6.8 and 6.1.1.4'
H H 0.0000 0.0000 'International Tables Vol C Tables 4.2.6.8 and 6.1.1.4'
N N 0.0061 0.0033 'International Tables Vol C Tables 4.2.6.8 and 6.1.1.4'
O O 0.0106 0.0060 'International Tables Vol C Tables 4.2.6.8 and 6.1.1.4'
V V 0.3005 0.5294 'International Tables Vol C Tables 4.2.6.8 and 6.1.1.4'

loop_
_geom_angle_atom_site_label_1
_geom_angle_atom_site_label_2
_geom_angle_atom_site_label_3
_geom_angle
_geom_angle_site_symmetry_1
_geom_angle_site_symmetry_3
_geom_angle_publ_flag
O1 V1 N1 99.87(13) . . ?
O1 V1 N2 100.64(13) . . ?
N1 V1 N2 159.48(12) . . ?
O1 V1 N3 96.92(6) . . ?
N1 V1 N3 88.78(6) . . ?
N2 V1 N3 88.76(6) . . ?
O1 V1 N3 96.92(6) . 8_575 ?
N1 V1 N3 88.78(6) . 8_575 ?
N2 V1 N3 88.76(6) . 8_575 ?
N3 V1 N3 166.17(12) . 8_575 ?
O1 V1 N6 179.53(12) . . ?
N1 V1 N6 80.59(11) . . ?
N2 V1 N6 78.89(11) . . ?
N3 V1 N6 83.08(6) . . ?
N3 V1 N6 83.08(6) 8_575 . ?
C1 N1 C1 106.5(3) 8_575 . ?
C1 N1 V1 126.49(15) 8_575 . ?
C1 N1 V1 126.49(15) . . ?
C4 N2 C4 106.6(3) 8_575 . ?
C4 N2 V1 126.17(17) 8_575 . ?
C4 N2 V1 126.17(17) . . ?
C9 N3 C6 106.5(2) . . ?
C9 N3 V1 124.56(17) . . ?
C6 N3 V1 123.34(18) . . ?
O2 N4 O3 124.6(3) . . ?
O2 N4 C5 116.6(3) . . ?
O3 N4 C5 118.8(3) . . ?
O4 N5 O5 125.3(3) . . ?
O4 N5 C10 116.9(2) . . ?
O5 N5 C10 117.8(3) . . ?
C19 N6 C19 113.9(4) 8_575 . ?
C19 N6 V1 122.99(19) 8_575 . ?
C19 N6 V1 122.99(19) . . ?
N1 C1 C10 122.0(2) . . ?
N1 C1 C2 110.0(2) . . ?
C10 C1 C2 128.0(2) . . ?
C2 C2 C1 106.61(15) 8_575 . ?
C2 C2 C11 125.79(17) 8_575 . ?
C1 C2 C11 126.8(3) . . ?
C3 C3 C4 106.92(18) 8_575 . ?
C3 C3 C13 125.8(2) 8_575 . ?
C4 C3 C13 126.9(3) . . ?
N2 C4 C5 121.4(3) . . ?
N2 C4 C3 109.7(3) . . ?
C5 C4 C3 128.8(3) . . ?
C4 C5 C6 129.9(3) . . ?
C4 C5 N4 114.3(3) . . ?
C6 C5 N4 115.8(3) . . ?
N3 C6 C5 121.1(3) . . ?
N3 C6 C7 109.5(3) . . ?
C5 C6 C7 129.3(3) . . ?
C8 C7 C6 107.0(3) . . ?
C8 C7 C15 122.5(4) . . ?
C6 C7 C15 127.5(4) . . ?
C8 C7 C15A 128.5(4) . . ?
C6 C7 C15A 121.2(5) . . ?
C15 C7 C15A 31.9(4) . . ?
C7 C8 C9 106.9(3) . . ?
C7 C8 C17 123.5(3) . . ?
C9 C8 C17 129.5(3) . . ?
N3 C9 C10 120.4(2) . . ?
N3 C9 C8 109.7(2) . . ?
C10 C9 C8 129.8(3) . . ?
C9 C10 C1 130.0(2) . . ?
C9 C10 N5 115.5(2) . . ?
C1 C10 N5 114.4(2) . . ?
C2 C11 C12 111.1(2) . . ?
C2 C11 H11A 109.4 . . ?
C12 C11 H11A 109.4 . . ?
C2 C11 H11B 109.4 . . ?
C12 C11 H11B 109.4 . . ?
H11A C11 H11B 108.0 . . ?
C11 C12 H12A 109.5 . . ?
C11 C12 H12B 109.5 . . ?
H12A C12 H12B 109.5 . . ?
C11 C12 H12C 109.5 . . ?
H12A C12 H12C 109.5 . . ?
H12B C12 H12C 109.5 . . ?
C3 C13 C14 112.0(3) . . ?
C3 C13 H13A 109.2 . . ?
C14 C13 H13A 109.2 . . ?
C3 C13 H13B 109.2 . . ?
C14 C13 H13B 109.2 . . ?
H13A C13 H13B 107.9 . . ?
C13 C14 H14A 109.5 . . ?
C13 C14 H14B 109.5 . . ?
H14A C14 H14B 109.5 . . ?
C13 C14 H14C 109.5 . . ?
H14A C14 H14C 109.5 . . ?
H14B C14 H14C 109.5 . . ?
C16 C15 C7 113.0(5) . . ?
C16 C15 H15A 109.0 . . ?
C7 C15 H15A 109.0 . . ?
C16 C15 H15B 109.0 . . ?
C7 C15 H15B 109.0 . . ?
H15A C15 H15B 107.8 . . ?
C16A C15A C7 104.5(8) . . ?
C16A C15A H15C 110.9 . . ?
C7 C15A H15C 110.9 . . ?
C16A C15A H15D 110.9 . . ?
C7 C15A H15D 110.9 . . ?
H15C C15A H15D 108.9 . . ?
C15A C16A H16D 109.5 . . ?
C15A C16A H16E 109.5 . . ?
H16D C16A H16E 109.5 . . ?
C15A C16A H16F 109.5 . . ?
H16D C16A H16F 109.5 . . ?
H16E C16A H16F 109.5 . . ?
C8 C17 C18 111.5(3) . . ?
C8 C17 H17A 109.3 . . ?
C18 C17 H17A 109.3 . . ?
C8 C17 H17B 109.3 . . ?
C18 C17 H17B 109.3 . . ?
H17A C17 H17B 108.0 . . ?
C17 C18 H18A 109.5 . . ?
C17 C18 H18B 109.5 . . ?
H18A C18 H18B 109.5 . . ?
C17 C18 H18C 109.5 . . ?
H18A C18 H18C 109.5 . . ?
H18B C18 H18C 109.5 . . ?
N6 C19 C20 124.7(3) . . ?
N6 C19 H19A 117.6 . . ?
C20 C19 H19A 117.6 . . ?
C21 C20 C19 120.1(3) . . ?
C21 C20 H20A 120.0 . . ?
C19 C20 H20A 120.0 . . ?
C20 C21 C20 116.5(4) 8_575 . ?
C20 C21 H21A 121.8 8_575 . ?
C20 C21 H21A 121.8 . . ?

loop_
_geom_bond_atom_site_label_1
_geom_bond_atom_site_label_2
_geom_bond_distance
_geom_bond_site_symmetry_2
_geom_bond_publ_flag
V1 O1 1.600(3) . ?
V1 N1 2.060(3) . ?
V1 N2 2.075(3) . ?
V1 N3 2.082(2) . ?
V1 N3 2.082(2) 8_575 ?
V1 N6 2.492(3) . ?
O2 N4 1.217(4) . ?
O3 N4 1.219(4) . ?
O4 N5 1.218(3) . ?
O5 N5 1.224(3) . ?
N1 C1 1.369(3) 8_575 ?
N1 C1 1.369(3) . ?
N2 C4 1.372(3) 8_575 ?
N2 C4 1.372(3) . ?
N3 C9 1.371(3) . ?
N3 C6 1.372(3) . ?
N4 C5 1.476(4) . ?
N5 C10 1.484(3) . ?
N6 C19 1.308(4) 8_575 ?
N6 C19 1.308(4) . ?
C1 C10 1.399(4) . ?
C1 C2 1.459(4) . ?
C2 C2 1.359(6) 8_575 ?
C2 C11 1.506(4) . ?
C3 C3 1.355(7) 8_575 ?
C3 C4 1.451(4) . ?
C3 C13 1.515(5) . ?
C4 C5 1.387(4) . ?
C5 C6 1.395(4) . ?
C6 C7 1.459(4) . ?
C7 C8 1.344(5) . ?
C7 C15 1.537(6) . ?
C7 C15A 1.603(10) . ?
C8 C9 1.459(4) . ?
C8 C17 1.513(4) . ?
C9 C10 1.394(4) . ?
C11 C12 1.526(4) . ?
C11 H11A 0.9900 . ?
C11 H11B 0.9900 . ?
C12 H12A 0.9800 . ?
C12 H12B 0.9800 . ?
C12 H12C 0.9800 . ?
C13 C14 1.534(5) . ?
C13 H13A 0.9900 . ?
C13 H13B 0.9900 . ?
C14 H14A 0.9800 . ?
C14 H14B 0.9800 . ?
C14 H14C 0.9800 . ?
C15 C16 1.535(7) . ?
C15 H15A 0.9900 . ?
C15 H15B 0.9900 . ?
C16 H16A 0.9800 . ?
C16 H16B 0.9800 . ?
C16 H16C 0.9800 . ?
C15A C16A 1.487(14) . ?
C15A H15C 0.9900 . ?
C15A H15D 0.9900 . ?
C16A H16D 0.9800 . ?
C16A H16E 0.9800 . ?
C16A H16F 0.9800 . ?
C17 C18 1.551(5) . ?
C17 H17A 0.9900 . ?
C17 H17B 0.9900 . ?
C18 H18A 0.9800 . ?
C18 H18B 0.9800 . ?
C18 H18C 0.9800 . ?
C19 C20 1.370(5) . ?
C19 H19A 0.9500 . ?
C20 C21 1.337(4) . ?
C20 H20A 0.9500 . ?
C21 C20 1.337(4) 8_575 ?
C21 H21A 0.9500 . ?
